data_7060882
loop_
_publ_author_name
'Xia, Ai-Bao'
'Li, Chen'
'Bai, Liang'
'Ge, Min-Tong'
'Wang, Ying'
'Qiu, Yuan-Rui'
'Xu, Dan-Qian'

_publ_section_title
;
 Base-controlled chemoselectivity: direct coupling of alcohols and
 acetonitriles to synthesise \a-alkylated arylacetonitriles or acetamides
;
_journal_name_full 'New Journal of Chemistry'
_journal_paper_doi 10.1039/D1NJ02243A
_journal_year 2021
_chemical_formula_moiety 'C17 H19 N O3'
_chemical_formula_sum 'C17 H19 N O3'
_chemical_formula_weight 285.33
_space_group_crystal_system triclinic
_space_group_IT_number 2
_space_group_name_Hall '-P 1'
_space_group_name_H-M_alt 'P -1'
_atom_sites_solution_hydrogens geom
_atom_sites_solution_primary dual
_audit_block_doi 10.5517/ccdc.csd.cc26vgr9
_audit_creation_date 2020-12-02
_audit_creation_method
;
Olex2 1.2
(compiled 2018.05.29 svn.r3508 for OlexSys, GUI svn.r5506)
;
_audit_update_record
;
2020-12-18 deposited with the CCDC.	2021-07-26 downloaded from the CCDC.
;
_cell_angle_alpha 65.530(10)
_cell_angle_beta 73.962(12)
_cell_angle_gamma 71.657(11)
_cell_formula_units_Z 2
_cell_length_a 7.8954(13)
_cell_length_b 10.2306(15)
_cell_length_c 10.8425(17)
_cell_measurement_reflns_used 2569
_cell_measurement_temperature 173(2)
_cell_measurement_theta_max 54.53
_cell_measurement_theta_min 4.24
_cell_volume 745.8(2)
_computing_cell_refinement 'SAINT v8.37A (Bruker, 2015)'
_computing_data_reduction 'SAINT v8.37A (Bruker, 2015)'
_computing_molecular_graphics 'Olex2 (Dolomanov et al., 2009)'
_computing_publication_material 'Olex2 (Dolomanov et al., 2009)'
_computing_structure_refinement 'ShelXL (Sheldrick, 2015)'
_computing_structure_solution 'ShelXT (Sheldrick, 2015)'
_diffrn_ambient_temperature 173.0
_diffrn_measured_fraction_theta_full 0.969
_diffrn_measured_fraction_theta_max 0.955
_diffrn_measurement_device_type 'Bruker APEX-II CCD'
_diffrn_measurement_method '\f and \w scans'
_diffrn_radiation_type GaK\a
_diffrn_radiation_wavelength 1.34139
_diffrn_reflns_av_R_equivalents 0.0803
_diffrn_reflns_av_unetI/netI 0.0918
_diffrn_reflns_Laue_measured_fraction_full 0.969
_diffrn_reflns_Laue_measured_fraction_max 0.955
_diffrn_reflns_limit_h_max 9
_diffrn_reflns_limit_h_min -9
_diffrn_reflns_limit_k_max 12
_diffrn_reflns_limit_k_min -12
_diffrn_reflns_limit_l_max 13
_diffrn_reflns_limit_l_min -13
_diffrn_reflns_number 7277
_diffrn_reflns_point_group_measured_fraction_full 0.969
_diffrn_reflns_point_group_measured_fraction_max 0.955
_diffrn_reflns_theta_full 53.594
_diffrn_reflns_theta_max 55.568
_diffrn_reflns_theta_min 3.954
_diffrn_standards_number 0
_exptl_absorpt_coefficient_mu 0.452
_exptl_absorpt_correction_T_max 0.7508
_exptl_absorpt_correction_T_min 0.4302
_exptl_absorpt_correction_type multi-scan
_exptl_absorpt_process_details
'SADABS-2016/2 (Bruker,2016/2) was used for absorption correction. wR2(int) was 0.1672 before and 0.0874 after correction. The Ratio of minimum to maximum transmission is 0.5730. The \l/2 correction factor is Not present.'
_exptl_crystal_colour colourless
_exptl_crystal_density_diffrn 1.271
_exptl_crystal_description block
_exptl_crystal_F_000 304
_exptl_crystal_size_max 0.06
_exptl_crystal_size_mid 0.06
_exptl_crystal_size_min 0.05
_refine_diff_density_max 0.211
_refine_diff_density_min -0.267
_refine_diff_density_rms 0.063
_refine_ls_extinction_method none
_refine_ls_goodness_of_fit_ref 1.042
_refine_ls_hydrogen_treatment constr
_refine_ls_matrix_type full
_refine_ls_number_parameters 192
_refine_ls_number_reflns 2778
_refine_ls_number_restraints 0
_refine_ls_restrained_S_all 1.042
_refine_ls_R_factor_all 0.1354
_refine_ls_R_factor_gt 0.0743
_refine_ls_shift/su_max 0.000
_refine_ls_shift/su_mean 0.000
_refine_ls_structure_factor_coef Fsqd
_refine_ls_weighting_details 'w=1/[\s^2^(Fo^2^)+(0.0974P)^2^+0.1798P] where P=(Fo^2^+2Fc^2^)/3'
_refine_ls_weighting_scheme calc
_refine_ls_wR_factor_gt 0.1739
_refine_ls_wR_factor_ref 0.2163
_reflns_Friedel_coverage 0.000
_reflns_number_gt 1550
_reflns_number_total 2778
_reflns_threshold_expression 'I > 2\s(I)'
_cod_data_source_file d1nj02243a2.cif
_cod_data_source_block 2011307640_2_0m
_cod_database_code 7060882
_shelx_shelxl_version_number 2016/6
_shelx_space_group_comment
;
The symmetry employed for this shelxl refinement is uniquely defined
by the following loop, which should always be used as a source of
symmetry information in preference to the above space-group names.
They are only intended as comments.
;
_shelx_estimated_absorpt_t_max 0.978
_shelx_estimated_absorpt_t_min 0.973
_olex2_refinement_description
;
1. Fixed Uiso
 At 1.2 times of:
  All C(H) groups, All C(H,H) groups, All N(H,H) groups
 At 1.5 times of:
  All C(H,H,H) groups
2.a Ternary CH refined with riding coordinates:
 C1(H1)
2.b Secondary CH2 refined with riding coordinates:
 C3(H3A,H3B)
2.c Aromatic/amide H refined with riding coordinates:
 C5(H5), C6(H6), C7(H7), C8(H8), C9(H9), C11(H11), C13(H13), C15(H15)
2.d X=CH2 refined with riding coordinates:
 N1(H1A,H1B)
2.e Idealised Me refined as rotating group:
 C16(H16A,H16B,H16C), C17(H17A,H17B,H17C)
;
_olex2_submission_special_instructions 'No special instructions were received'

loop_
_space_group_symop_operation_xyz
'x, y, z'
'-x, -y, -z'

loop_
_atom_site_label
_atom_site_type_symbol
_atom_site_fract_x
_atom_site_fract_y
_atom_site_fract_z
_atom_site_U_iso_or_equiv
_atom_site_adp_type
_atom_site_occupancy
_atom_site_site_symmetry_order
_atom_site_calc_flag
_atom_site_refinement_flags_posn
_atom_site_refinement_flags_adp
_atom_site_refinement_flags_occupancy
_atom_site_disorder_assembly
_atom_site_disorder_group
O1 O 0.5121(3) 0.1324(2) 0.3299(2) 0.0506(6) Uani 1 1 d . . . . .
O2 O 0.7412(3) 0.5837(2) 0.2126(3) 0.0551(7) Uani 1 1 d . . . . .
O3 O 0.1455(3) 0.7277(2) 0.4638(2) 0.0532(7) Uani 1 1 d . . . . .
N1 N 0.2725(3) 0.1371(3) 0.5005(3) 0.0487(7) Uani 1 1 d . . . . .
H1A H 0.324365 0.052973 0.558283 0.058 Uiso 1 1 calc R . . . .
H1B H 0.163326 0.184328 0.526877 0.058 Uiso 1 1 calc R . . . .
C1 C 0.2620(4) 0.3421(3) 0.2826(3) 0.0436(8) Uani 1 1 d . . . . .
H1 H 0.129494 0.355302 0.320085 0.052 Uiso 1 1 calc R . . . .
C2 C 0.3589(4) 0.1928(3) 0.3735(4) 0.0433(8) Uani 1 1 d . . . . .
C3 C 0.2898(4) 0.3491(3) 0.1341(3) 0.0475(9) Uani 1 1 d . . . . .
H3A H 0.234365 0.449678 0.075751 0.057 Uiso 1 1 calc R . . . .
H3B H 0.420948 0.328043 0.097329 0.057 Uiso 1 1 calc R . . . .
C4 C 0.2046(4) 0.2380(3) 0.1289(3) 0.0467(8) Uani 1 1 d . . . . .
C5 C 0.3078(5) 0.1053(4) 0.1169(4) 0.0554(9) Uani 1 1 d . . . . .
H5 H 0.435901 0.084884 0.106791 0.066 Uiso 1 1 calc R . . . .
C6 C 0.2265(6) 0.0015(4) 0.1196(4) 0.0649(11) Uani 1 1 d . . . . .
H6 H 0.299077 -0.088704 0.110335 0.078 Uiso 1 1 calc R . . . .
C7 C 0.0417(6) 0.0291(4) 0.1356(4) 0.0685(11) Uani 1 1 d . . . . .
H7 H -0.014010 -0.042706 0.139495 0.082 Uiso 1 1 calc R . . . .
C8 C -0.0628(5) 0.1613(5) 0.1461(4) 0.0686(11) Uani 1 1 d . . . . .
H8 H -0.190744 0.181492 0.155842 0.082 Uiso 1 1 calc R . . . .
C9 C 0.0190(4) 0.2647(4) 0.1424(4) 0.0575(10) Uani 1 1 d . . . . .
H9 H -0.054083 0.355753 0.149267 0.069 Uiso 1 1 calc R . . . .
C10 C 0.3279(4) 0.4600(3) 0.2955(3) 0.0426(8) Uani 1 1 d . . . . .
C11 C 0.2119(4) 0.5469(3) 0.3682(3) 0.0435(8) Uani 1 1 d . . . . .
H11 H 0.090253 0.537504 0.403059 0.052 Uiso 1 1 calc R . . . .
C12 C 0.2723(4) 0.6477(3) 0.3907(3) 0.0437(8) Uani 1 1 d . . . . .
C13 C 0.4493(4) 0.6629(3) 0.3411(3) 0.0462(9) Uani 1 1 d . . . . .
H13 H 0.491417 0.730120 0.358294 0.055 Uiso 1 1 calc R . . . .
C14 C 0.5638(4) 0.5778(3) 0.2659(4) 0.0437(8) Uani 1 1 d . . . . .
C15 C 0.5045(4) 0.4760(3) 0.2440(4) 0.0472(8) Uani 1 1 d . . . . .
H15 H 0.585132 0.417337 0.193596 0.057 Uiso 1 1 calc R . . . .
C16 C 0.8045(4) 0.6945(4) 0.2226(4) 0.0535(9) Uani 1 1 d . . . . .
H16A H 0.732263 0.792116 0.176005 0.080 Uiso 1 1 calc GR . . . .
H16B H 0.931876 0.688131 0.179075 0.080 Uiso 1 1 calc GR . . . .
H16C H 0.792851 0.679441 0.319667 0.080 Uiso 1 1 calc GR . . . .
C17 C 0.2044(4) 0.8279(4) 0.4958(4) 0.0583(10) Uani 1 1 d . . . . .
H17A H 0.243735 0.904430 0.410396 0.087 Uiso 1 1 calc GR . . . .
H17B H 0.305536 0.773593 0.546639 0.087 Uiso 1 1 calc GR . . . .
H17C H 0.103961 0.874000 0.552207 0.087 Uiso 1 1 calc GR . . . .

loop_
_atom_site_aniso_label
_atom_site_aniso_U_11
_atom_site_aniso_U_22
_atom_site_aniso_U_33
_atom_site_aniso_U_23
_atom_site_aniso_U_13
_atom_site_aniso_U_12
O1 0.0404(12) 0.0470(13) 0.0632(17) -0.0186(12) -0.0124(11) -0.0068(10)
O2 0.0400(12) 0.0528(13) 0.0816(19) -0.0303(13) -0.0058(11) -0.0181(10)
O3 0.0448(12) 0.0490(13) 0.0760(19) -0.0342(13) -0.0095(11) -0.0086(10)
N1 0.0456(15) 0.0391(14) 0.060(2) -0.0161(14) -0.0117(14) -0.0073(11)
C1 0.0377(16) 0.0387(16) 0.059(2) -0.0169(16) -0.0154(15) -0.0091(13)
C2 0.0407(18) 0.0407(17) 0.058(3) -0.0193(17) -0.0163(16) -0.0125(14)
C3 0.0439(17) 0.0469(18) 0.055(2) -0.0149(17) -0.0155(16) -0.0133(14)
C4 0.0489(18) 0.0461(18) 0.051(2) -0.0183(16) -0.0146(15) -0.0118(14)
C5 0.059(2) 0.051(2) 0.057(3) -0.0190(18) -0.0210(18) -0.0060(16)
C6 0.100(3) 0.0423(19) 0.060(3) -0.0200(18) -0.027(2) -0.0126(19)
C7 0.093(3) 0.068(3) 0.064(3) -0.025(2) -0.013(2) -0.042(2)
C8 0.058(2) 0.093(3) 0.076(3) -0.044(2) -0.0046(19) -0.034(2)
C9 0.0457(19) 0.066(2) 0.077(3) -0.039(2) -0.0136(18) -0.0139(16)
C10 0.0380(16) 0.0381(16) 0.054(2) -0.0133(15) -0.0149(14) -0.0092(13)
C11 0.0364(16) 0.0375(16) 0.056(2) -0.0114(16) -0.0142(15) -0.0099(13)
C12 0.0398(16) 0.0391(16) 0.056(2) -0.0171(16) -0.0145(15) -0.0079(13)
C13 0.0447(17) 0.0353(16) 0.065(3) -0.0157(16) -0.0196(16) -0.0116(13)
C14 0.0343(16) 0.0381(16) 0.061(2) -0.0164(16) -0.0126(15) -0.0089(13)
C15 0.0432(17) 0.0399(17) 0.060(2) -0.0182(16) -0.0123(16) -0.0086(14)
C16 0.0471(18) 0.0530(19) 0.071(3) -0.0214(19) -0.0144(17) -0.0221(15)
C17 0.058(2) 0.053(2) 0.077(3) -0.034(2) -0.0169(19) -0.0100(16)

loop_
_atom_type_symbol
_atom_type_description
_atom_type_scat_dispersion_real
_atom_type_scat_dispersion_imag
_atom_type_scat_source
C C 0.0148 0.0070 'International Tables Vol C Tables 4.2.6.8 and 6.1.1.4'
H H 0.0000 0.0000 'International Tables Vol C Tables 4.2.6.8 and 6.1.1.4'
N N 0.0253 0.0136 'International Tables Vol C Tables 4.2.6.8 and 6.1.1.4'
O O 0.0412 0.0250 'International Tables Vol C Tables 4.2.6.8 and 6.1.1.4'

loop_
_geom_angle_atom_site_label_1
_geom_angle_atom_site_label_2
_geom_angle_atom_site_label_3
_geom_angle
_geom_angle_site_symmetry_1
_geom_angle_site_symmetry_3
_geom_angle_publ_flag
C14 O2 C16 117.7(2) . . ?
C12 O3 C17 117.3(2) . . ?
H1A N1 H1B 120.0 . . ?
C2 N1 H1A 120.0 . . ?
C2 N1 H1B 120.0 . . ?
C2 C1 H1 108.0 . . ?
C2 C1 C3 111.2(2) . . ?
C3 C1 H1 108.0 . . ?
C10 C1 H1 108.0 . . ?
C10 C1 C2 107.3(2) . . ?
C10 C1 C3 114.0(3) . . ?
O1 C2 N1 123.3(3) . . ?
O1 C2 C1 120.3(3) . . ?
N1 C2 C1 116.3(3) . . ?
C1 C3 H3A 109.5 . . ?
C1 C3 H3B 109.5 . . ?
H3A C3 H3B 108.1 . . ?
C4 C3 C1 110.6(2) . . ?
C4 C3 H3A 109.5 . . ?
C4 C3 H3B 109.5 . . ?
C5 C4 C3 121.7(3) . . ?
C9 C4 C3 120.2(3) . . ?
C9 C4 C5 118.1(3) . . ?
C4 C5 H5 119.6 . . ?
C4 C5 C6 120.8(3) . . ?
C6 C5 H5 119.6 . . ?
C5 C6 H6 119.9 . . ?
C7 C6 C5 120.1(3) . . ?
C7 C6 H6 119.9 . . ?
C6 C7 H7 120.1 . . ?
C6 C7 C8 119.7(3) . . ?
C8 C7 H7 120.1 . . ?
C7 C8 H8 120.1 . . ?
C7 C8 C9 119.9(3) . . ?
C9 C8 H8 120.1 . . ?
C4 C9 C8 121.3(3) . . ?
C4 C9 H9 119.3 . . ?
C8 C9 H9 119.3 . . ?
C11 C10 C1 119.2(3) . . ?
C11 C10 C15 119.2(3) . . ?
C15 C10 C1 121.5(3) . . ?
C10 C11 H11 119.7 . . ?
C10 C11 C12 120.5(3) . . ?
C12 C11 H11 119.7 . . ?
O3 C12 C11 115.3(3) . . ?
O3 C12 C13 124.0(3) . . ?
C13 C12 C11 120.7(3) . . ?
C12 C13 H13 120.7 . . ?
C12 C13 C14 118.6(3) . . ?
C14 C13 H13 120.7 . . ?
O2 C14 C13 123.4(3) . . ?
O2 C14 C15 115.6(3) . . ?
C13 C14 C15 121.0(3) . . ?
C10 C15 C14 120.1(3) . . ?
C10 C15 H15 120.0 . . ?
C14 C15 H15 120.0 . . ?
O2 C16 H16A 109.5 . . ?
O2 C16 H16B 109.5 . . ?
O2 C16 H16C 109.5 . . ?
H16A C16 H16B 109.5 . . ?
H16A C16 H16C 109.5 . . ?
H16B C16 H16C 109.5 . . ?
O3 C17 H17A 109.5 . . ?
O3 C17 H17B 109.5 . . ?
O3 C17 H17C 109.5 . . ?
H17A C17 H17B 109.5 . . ?
H17A C17 H17C 109.5 . . ?
H17B C17 H17C 109.5 . . ?

loop_
_geom_bond_atom_site_label_1
_geom_bond_atom_site_label_2
_geom_bond_distance
_geom_bond_site_symmetry_2
_geom_bond_publ_flag
O1 C2 1.235(3) . ?
O2 C14 1.370(3) . ?
O2 C16 1.427(3) . ?
O3 C12 1.372(4) . ?
O3 C17 1.440(4) . ?
N1 H1A 0.8800 . ?
N1 H1B 0.8800 . ?
N1 C2 1.327(4) . ?
C1 H1 1.0000 . ?
C1 C2 1.525(4) . ?
C1 C3 1.538(5) . ?
C1 C10 1.522(4) . ?
C3 H3A 0.9900 . ?
C3 H3B 0.9900 . ?
C3 C4 1.518(4) . ?
C4 C5 1.383(4) . ?
C4 C9 1.381(4) . ?
C5 H5 0.9500 . ?
C5 C6 1.391(5) . ?
C6 H6 0.9500 . ?
C6 C7 1.371(5) . ?
C7 H7 0.9500 . ?
C7 C8 1.376(5) . ?
C8 H8 0.9500 . ?
C8 C9 1.385(5) . ?
C9 H9 0.9500 . ?
C10 C11 1.386(4) . ?
C10 C15 1.386(4) . ?
C11 H11 0.9500 . ?
C11 C12 1.390(4) . ?
C12 C13 1.384(4) . ?
C13 H13 0.9500 . ?
C13 C14 1.388(4) . ?
C14 C15 1.391(4) . ?
C15 H15 0.9500 . ?
C16 H16A 0.9800 . ?
C16 H16B 0.9800 . ?
C16 H16C 0.9800 . ?
C17 H17A 0.9800 . ?
C17 H17B 0.9800 . ?
C17 H17C 0.9800 . ?
